data_7101582
loop_
_publ_author_name
J.Zaleski
'Tillmann Kopke'
'Maren Pink'

_publ_section_title
;Elucidation of the extraordinary 4-membered pyrrole
ring-contracted azeteoporphyrinoid as an intermediate in chlorin
oxidation
;
_journal_issue 47
_journal_name_full 'Chemical Communications'
_journal_paper_doi 10.1039/b611567e
_journal_year 2006
_chemical_formula_moiety 'C43 H26 Cu N4 O2, C H2 Cl2'
_chemical_formula_sum 'C44 H28 Cl2 Cu N4 O2'
_chemical_formula_weight 779.14
_chemical_name_systematic
;
?
;
_space_group_IT_number 14
_symmetry_cell_setting monoclinic
_symmetry_space_group_name_Hall '-P 2ybc'
_symmetry_space_group_name_H-M 'P 1 21/c 1'
_atom_sites_solution_hydrogens geom
_atom_sites_solution_primary direct
_atom_sites_solution_secondary difmap
_audit_creation_method SHELXL-97
_cell_angle_alpha 90.00
_cell_angle_beta 90.284(3)
_cell_angle_gamma 90.00
_cell_formula_units_Z 4
_cell_length_a 8.8343(10)
_cell_length_b 15.1780(17)
_cell_length_c 25.437(3)
_cell_measurement_reflns_used 4144
_cell_measurement_temperature 130(2)
_cell_measurement_theta_max 25.0
_cell_measurement_theta_min 2.6
_cell_volume 3410.8(7)
_computing_cell_refinement 'SAINT (Bruker, 2003)'
_computing_data_collection 'SMART (Bruker, 2001)'
_computing_data_reduction 'SAINT (Bruker, 2003)'
_computing_molecular_graphics 'SHELXTL (Bruker, 2003), XTEL (loc. libr.)'
_computing_publication_material 'SHELXTL (Bruker, 2003)'
_computing_structure_refinement 'SHELXL-97 (Sheldrick, 1997)'
_computing_structure_solution 'SIR-92 (Altomare, 1993)'
_diffrn_ambient_temperature 130(2)
_diffrn_detector 'CCD area detector'
_diffrn_detector_area_resol_mean 44.52
_diffrn_detector_type 'Bruker SMART 6000'
_diffrn_measured_fraction_theta_full 0.997
_diffrn_measured_fraction_theta_max 0.997
_diffrn_measurement_details '0.30 degree frames measured for 30 seconds each'
_diffrn_measurement_device 'three-circle goniometer with fixed chi'
_diffrn_measurement_device_type 'Bruker Platform goniometer'
_diffrn_measurement_method \w-scans
_diffrn_radiation_monochromator graphite
_diffrn_radiation_source 'fine-focus sealed tube'
_diffrn_radiation_type MoK\a
_diffrn_radiation_wavelength 0.71073
_diffrn_reflns_av_R_equivalents 0.0603
_diffrn_reflns_av_sigmaI/netI 0.0519
_diffrn_reflns_limit_h_max 11
_diffrn_reflns_limit_h_min -10
_diffrn_reflns_limit_k_max 18
_diffrn_reflns_limit_k_min -18
_diffrn_reflns_limit_l_max 31
_diffrn_reflns_limit_l_min -31
_diffrn_reflns_number 29978
_diffrn_reflns_theta_full 26.46
_diffrn_reflns_theta_max 26.46
_diffrn_reflns_theta_min 2.67
_diffrn_standards_decay_% 0.0
_diffrn_standards_interval_time 1070
_diffrn_standards_number 123
_exptl_absorpt_coefficient_mu 0.845
_exptl_absorpt_correction_T_max 0.9203
_exptl_absorpt_correction_T_min 0.8492
_exptl_absorpt_correction_type multi-scan
_exptl_absorpt_process_details 'SADABS, R. Blessing; 1995'
_exptl_crystal_colour red
_exptl_crystal_density_diffrn 1.517
_exptl_crystal_density_method 'not measured'
_exptl_crystal_description block
_exptl_crystal_F_000 1596
_exptl_crystal_size_max 0.20
_exptl_crystal_size_mid 0.12
_exptl_crystal_size_min 0.10
_refine_diff_density_max 0.736
_refine_diff_density_min -0.719
_refine_diff_density_rms 0.066
_refine_ls_extinction_method none
_refine_ls_goodness_of_fit_ref 1.037
_refine_ls_hydrogen_treatment riding
_refine_ls_matrix_type full
_refine_ls_number_parameters 551
_refine_ls_number_reflns 7001
_refine_ls_number_restraints 142
_refine_ls_restrained_S_all 1.048
_refine_ls_R_factor_all 0.0786
_refine_ls_R_factor_gt 0.0511
_refine_ls_shift/su_max 0.001
_refine_ls_shift/su_mean 0.000
_refine_ls_structure_factor_coef Fsqd
_refine_ls_weighting_details 'calc w=1/[\s^2^(Fo^2^)+(0.0332P)^2^+5.9866P] where P=(Fo^2^+2Fc^2^)/3'
_refine_ls_weighting_scheme calc
_refine_ls_wR_factor_gt 0.1110
_refine_ls_wR_factor_ref 0.1237
_reflns_number_gt 5095
_reflns_number_total 7001
_reflns_threshold_expression >2sigma(I)
_cod_data_source_file b611567e.txt
_cod_original_sg_symbol_H-M P2(1)/c
_cod_database_code 7101582

loop_
_symmetry_equiv_pos_as_xyz
'x, y, z'
'-x, y+1/2, -z+1/2'
'-x, -y, -z'
'x, -y-1/2, z-1/2'

loop_
_atom_site_label
_atom_site_type_symbol
_atom_site_fract_x
_atom_site_fract_y
_atom_site_fract_z
_atom_site_U_iso_or_equiv
_atom_site_adp_type
_atom_site_occupancy
_atom_site_symmetry_multiplicity
_atom_site_calc_flag
_atom_site_refinement_flags
_atom_site_disorder_assembly
_atom_site_disorder_group
Cu1 Cu 0.24701(4) 0.07868(3) 0.507549(16) 0.02958(12) Uani 1 1 d . A .
N1 N 0.1802(3) 0.19483(17) 0.47884(10) 0.0283(6) Uani 1 1 d D A .
C2 C 0.1137(16) 0.3049(7) 0.4188(5) 0.025(3) Uani 0.528(12) 1 d PD A 1
H2 H 0.0840 0.3327 0.3869 0.030 Uiso 0.528(12) 1 calc PR A 1
C3 C 0.1656(17) 0.3437(7) 0.4637(4) 0.027(3) Uani 0.528(12) 1 d PD A 1
H3 H 0.1710 0.4053 0.4700 0.032 Uiso 0.528(12) 1 calc PR A 1
C1 C 0.1144(4) 0.2095(2) 0.43084(13) 0.0318(7) Uani 1 1 d D . .
O2A O 0.091(3) 0.2875(10) 0.4215(8) 0.025(3) Uani 0.317(8) 1 d PD A 2
C3A C 0.177(4) 0.3474(17) 0.4539(10) 0.027(3) Uani 0.317(8) 1 d PD A 2
O3A O 0.1615(9) 0.4156(4) 0.4592(3) 0.039(3) Uani 0.317(8) 1 d PD A 2
C4 C 0.2105(4) 0.2763(2) 0.49981(13) 0.0309(7) Uani 1 1 d D . .
C2B C 0.134(5) 0.3139(18) 0.4195(14) 0.025(3) Uani 0.155(9) 1 d PD A 3
O2B O 0.092(2) 0.3555(10) 0.3898(6) 0.068(8) Uani 0.155(9) 1 d PD A 3
O3B O 0.165(5) 0.3381(14) 0.4734(9) 0.027(3) Uani 0.155(9) 1 d PD A 3
C5 C 0.2672(4) 0.2943(2) 0.54942(13) 0.0308(7) Uani 1 1 d . A .
N2 N 0.3275(3) 0.14032(17) 0.57110(11) 0.0301(6) Uani 1 1 d D A .
C7 C 0.363(2) 0.2458(7) 0.6366(4) 0.032(3) Uani 0.472(12) 1 d PD A 1
H7 H 0.3740 0.3014 0.6534 0.038 Uiso 0.472(12) 1 calc PR A 1
C8 C 0.389(4) 0.1632(9) 0.6576(6) 0.035(3) Uani 0.472(12) 1 d PD A 1
H8 H 0.4031 0.1498 0.6937 0.043 Uiso 0.472(12) 1 calc PR A 1
C6 C 0.3134(4) 0.2280(2) 0.58292(12) 0.0322(7) Uani 1 1 d D . .
C7A C 0.344(3) 0.2359(18) 0.6454(9) 0.032(3) Uani 0.299(8) 1 d PD A 2
O7A O 0.3674(12) 0.2939(5) 0.6658(3) 0.053(3) Uani 0.299(8) 1 d PD A 2
O8A O 0.420(3) 0.1521(13) 0.6504(7) 0.035(3) Uani 0.299(8) 1 d PD A 2
C9 C 0.3897(4) 0.1013(2) 0.61474(14) 0.0359(8) Uani 1 1 d D . .
C10 C 0.4387(4) 0.0146(2) 0.61903(13) 0.0314(7) Uani 1 1 d . A .
O7B O 0.363(4) 0.2497(14) 0.6264(8) 0.032(3) Uani 0.229(8) 1 d PD A 3
C8B C 0.412(5) 0.177(2) 0.6591(12) 0.035(3) Uani 0.229(8) 1 d PD A 3
O8B O 0.4553(13) 0.1817(6) 0.6979(3) 0.041(4) Uani 0.229(8) 1 d PD A 3
N3 N 0.3257(3) -0.03494(17) 0.53520(10) 0.0294(6) Uani 1 1 d D A .
C11 C 0.4148(4) -0.0471(2) 0.57877(13) 0.0320(7) Uani 1 1 d D . .
C12 C 0.4762(4) -0.1353(2) 0.57905(13) 0.0342(8) Uani 1 1 d D A .
H12 H 0.5434 -0.1596 0.6044 0.041 Uiso 1 1 calc R . .
C13 C 0.4191(4) -0.1765(2) 0.53606(13) 0.0339(8) Uani 1 1 d D . .
H13 H 0.4399 -0.2352 0.5254 0.041 Uiso 1 1 calc R A .
C14 C 0.3215(4) -0.1150(2) 0.50950(13) 0.0306(7) Uani 1 1 d D A .
C15 C 0.2301(4) -0.1350(2) 0.46625(13) 0.0297(7) Uani 1 1 d . . .
N4 N 0.1544(3) 0.01810(17) 0.44644(10) 0.0287(6) Uani 1 1 d D . .
C16 C 0.1448(4) -0.0720(2) 0.43894(12) 0.0295(7) Uani 1 1 d D A .
C17 C 0.0426(4) -0.0907(2) 0.39648(13) 0.0330(7) Uani 1 1 d D . .
H17 H 0.0131 -0.1475 0.3846 0.040 Uiso 1 1 calc R A .
C18 C -0.0046(4) -0.0120(2) 0.37621(13) 0.0325(7) Uani 1 1 d D A .
H18 H -0.0719 -0.0034 0.3474 0.039 Uiso 1 1 calc R . .
C19 C 0.0681(4) 0.0553(2) 0.40719(13) 0.0297(7) Uani 1 1 d D A .
C20 C 0.0552(4) 0.1464(2) 0.39706(13) 0.0296(7) Uani 1 1 d . A .
C21 C 0.2851(4) 0.3883(2) 0.56683(13) 0.0319(7) Uani 1 1 d . . .
C22 C 0.4162(5) 0.4333(3) 0.55554(18) 0.0514(11) Uani 1 1 d . A .
H22 H 0.4940 0.4048 0.5363 0.062 Uiso 1 1 calc R . .
C23 C 0.4362(5) 0.5196(3) 0.57175(19) 0.0578(12) Uani 1 1 d . . .
H23 H 0.5281 0.5494 0.5641 0.069 Uiso 1 1 calc R A .
C24 C 0.3242(5) 0.5624(2) 0.59880(16) 0.0476(10) Uani 1 1 d . A .
H24 H 0.3373 0.6220 0.6093 0.057 Uiso 1 1 calc R . .
C25 C 0.1934(5) 0.5184(3) 0.61050(16) 0.0483(10) Uani 1 1 d . . .
H25 H 0.1156 0.5476 0.6293 0.058 Uiso 1 1 calc R A .
C26 C 0.1737(4) 0.4313(2) 0.59497(15) 0.0421(9) Uani 1 1 d . A .
H26 H 0.0832 0.4011 0.6038 0.051 Uiso 1 1 calc R . .
C27 C 0.5108(4) -0.0133(2) 0.66923(13) 0.0310(7) Uani 1 1 d . . .
C28 C 0.6401(4) 0.0289(2) 0.68868(14) 0.0343(8) Uani 1 1 d . A .
H28 H 0.6888 0.0724 0.6679 0.041 Uiso 1 1 calc R . .
C29 C 0.6977(4) 0.0084(2) 0.73753(15) 0.0385(8) Uani 1 1 d . . .
H29 H 0.7845 0.0384 0.7505 0.046 Uiso 1 1 calc R A .
C30 C 0.6292(4) -0.0562(2) 0.76782(14) 0.0407(9) Uani 1 1 d . A .
H30 H 0.6675 -0.0693 0.8019 0.049 Uiso 1 1 calc R . .
C31 C 0.5054(4) -0.1012(2) 0.74838(14) 0.0410(9) Uani 1 1 d . . .
H31 H 0.4611 -0.1472 0.7684 0.049 Uiso 1 1 calc R A .
C32 C 0.4455(4) -0.0795(2) 0.69965(13) 0.0377(8) Uani 1 1 d . A .
H32 H 0.3589 -0.1099 0.6868 0.045 Uiso 1 1 calc R . .
C33 C 0.2227(4) -0.2295(2) 0.44862(13) 0.0302(7) Uani 1 1 d . A .
C34 C 0.1786(4) -0.2952(2) 0.48319(13) 0.0315(7) Uani 1 1 d . . .
H34 H 0.1521 -0.2803 0.5182 0.038 Uiso 1 1 calc R A .
C35 C 0.1729(4) -0.3832(2) 0.46699(14) 0.0362(8) Uani 1 1 d . A .
H35 H 0.1425 -0.4278 0.4909 0.043 Uiso 1 1 calc R . .
C36 C 0.2116(4) -0.4053(2) 0.41593(15) 0.0406(9) Uani 1 1 d . . .
H36 H 0.2076 -0.4650 0.4048 0.049 Uiso 1 1 calc R A .
C37 C 0.2558(4) -0.3404(2) 0.38137(14) 0.0409(9) Uani 1 1 d . A .
H37 H 0.2822 -0.3554 0.3463 0.049 Uiso 1 1 calc R . .
C38 C 0.2620(4) -0.2532(2) 0.39760(13) 0.0355(8) Uani 1 1 d . . .
H38 H 0.2935 -0.2091 0.3735 0.043 Uiso 1 1 calc R A .
C39 C -0.0171(4) 0.1772(2) 0.34734(13) 0.0305(7) Uani 1 1 d . . .
C40 C 0.0461(5) 0.1565(3) 0.29914(15) 0.0515(11) Uani 1 1 d . A .
H40 H 0.1325 0.1193 0.2979 0.062 Uiso 1 1 calc R . .
C41 C -0.0146(6) 0.1891(3) 0.25275(16) 0.0574(12) Uani 1 1 d . . .
H41 H 0.0293 0.1737 0.2200 0.069 Uiso 1 1 calc R A .
C42 C -0.1390(5) 0.2440(2) 0.25415(15) 0.0453(10) Uani 1 1 d . A .
H42 H -0.1799 0.2673 0.2225 0.054 Uiso 1 1 calc R . .
C43 C -0.2035(4) 0.2649(2) 0.30169(14) 0.0392(8) Uani 1 1 d . . .
H43 H -0.2895 0.3025 0.3028 0.047 Uiso 1 1 calc R A .
C44 C -0.1437(4) 0.2316(2) 0.34785(14) 0.0334(7) Uani 1 1 d . A .
H44 H -0.1897 0.2460 0.3804 0.040 Uiso 1 1 calc R . .
Cl1 Cl 0.3739(2) 0.31332(19) 0.31670(12) 0.0979(8) Uani 0.679(3) 1 d PDU B 1
Cl2 Cl 0.1536(4) 0.4424(3) 0.2825(2) 0.0945(9) Uani 0.679(3) 1 d PDU B 1
C1S C 0.3304(12) 0.4094(9) 0.2948(8) 0.211(10) Uani 0.679(3) 1 d PDU B 1
H1S1 H 0.3871 0.4170 0.2616 0.253 Uiso 0.679(3) 1 calc PR B 1
H1S2 H 0.3735 0.4522 0.3201 0.253 Uiso 0.679(3) 1 calc PR B 1
Cl1D Cl 0.3715(6) 0.3710(5) 0.3223(3) 0.0979(8) Uani 0.321(3) 1 d PDU B 2
Cl2D Cl 0.1267(11) 0.4729(7) 0.2776(5) 0.0945(9) Uani 0.321(3) 1 d PDU B 2
C1D C 0.205(2) 0.3686(9) 0.2856(10) 0.121(9) Uani 0.321(3) 1 d PDU B 2
H1D1 H 0.2257 0.3430 0.2506 0.145 Uiso 0.321(3) 1 calc PR B 2
H1D2 H 0.1304 0.3300 0.3033 0.145 Uiso 0.321(3) 1 calc PR B 2

loop_
_atom_site_aniso_label
_atom_site_aniso_U_11
_atom_site_aniso_U_22
_atom_site_aniso_U_33
_atom_site_aniso_U_23
_atom_site_aniso_U_13
_atom_site_aniso_U_12
Cu1 0.0257(2) 0.0312(2) 0.0318(2) -0.00003(17) -0.00064(16) 0.00236(18)
N1 0.0253(14) 0.0297(14) 0.0299(15) -0.0035(11) -0.0003(12) 0.0012(11)
C2 0.021(6) 0.023(5) 0.032(2) 0.008(3) 0.001(3) -0.006(4)
C3 0.035(3) 0.033(3) 0.012(7) 0.010(4) 0.011(5) 0.005(2)
C1 0.0291(17) 0.0331(18) 0.0332(18) 0.0001(14) 0.0003(15) 0.0062(14)
O2A 0.021(6) 0.023(5) 0.032(2) 0.008(3) 0.001(3) -0.006(4)
C3A 0.035(3) 0.033(3) 0.012(7) 0.010(4) 0.011(5) 0.005(2)
O3A 0.038(5) 0.021(4) 0.057(5) -0.004(3) -0.007(4) -0.002(3)
C4 0.0276(17) 0.0291(17) 0.0362(19) -0.0040(14) -0.0007(14) 0.0052(13)
C2B 0.021(6) 0.023(5) 0.032(2) 0.008(3) 0.001(3) -0.006(4)
O2B 0.072(15) 0.064(15) 0.066(15) -0.021(11) -0.016(12) 0.000(11)
O3B 0.035(3) 0.033(3) 0.012(7) 0.010(4) 0.011(5) 0.005(2)
C5 0.0236(16) 0.0325(17) 0.0363(19) -0.0035(14) -0.0013(14) 0.0021(14)
N2 0.0250(14) 0.0311(14) 0.0340(16) -0.0003(11) -0.0022(12) -0.0001(11)
C7 0.038(3) 0.050(4) 0.007(7) 0.001(4) 0.001(6) -0.002(3)
C8 0.028(8) 0.045(6) 0.034(4) -0.001(3) -0.005(4) 0.009(4)
C6 0.0301(18) 0.0344(18) 0.0319(18) -0.0062(14) -0.0050(14) 0.0021(14)
C7A 0.038(3) 0.050(4) 0.007(7) 0.001(4) 0.001(6) -0.002(3)
O7A 0.082(8) 0.033(5) 0.043(6) -0.014(4) -0.024(5) 0.016(5)
O8A 0.028(8) 0.045(6) 0.034(4) -0.001(3) -0.005(4) 0.009(4)
C9 0.0291(18) 0.039(2) 0.039(2) 0.0028(15) -0.0036(15) -0.0010(15)
C10 0.0244(16) 0.0359(18) 0.0338(18) 0.0068(14) 0.0013(14) -0.0004(14)
O7B 0.038(3) 0.050(4) 0.007(7) 0.001(4) 0.001(6) -0.002(3)
C8B 0.028(8) 0.045(6) 0.034(4) -0.001(3) -0.005(4) 0.009(4)
O8B 0.059(8) 0.033(6) 0.031(7) -0.001(4) -0.010(5) 0.004(5)
N3 0.0254(14) 0.0318(15) 0.0311(15) -0.0004(11) 0.0012(12) 0.0007(11)
C11 0.0270(17) 0.0366(18) 0.0325(18) 0.0037(14) 0.0030(14) 0.0001(14)
C12 0.0274(17) 0.042(2) 0.0338(19) 0.0055(15) 0.0013(15) 0.0081(15)
C13 0.0334(19) 0.0351(19) 0.0333(19) 0.0042(14) 0.0042(15) 0.0059(15)
C14 0.0287(17) 0.0336(17) 0.0297(18) 0.0026(14) 0.0047(14) 0.0016(14)
C15 0.0270(17) 0.0305(17) 0.0315(18) 0.0020(13) 0.0070(14) -0.0008(14)
N4 0.0263(14) 0.0297(14) 0.0302(15) 0.0028(11) 0.0015(12) 0.0022(11)
C16 0.0268(16) 0.0292(17) 0.0325(17) 0.0006(14) 0.0038(14) 0.0003(14)
C17 0.0297(17) 0.0316(18) 0.0378(19) -0.0009(14) 0.0015(15) -0.0033(14)
C18 0.0300(18) 0.0356(18) 0.0319(18) -0.0010(14) -0.0036(15) 0.0021(14)
C19 0.0261(17) 0.0318(18) 0.0311(18) -0.0004(13) 0.0020(14) 0.0017(13)
C20 0.0268(17) 0.0302(17) 0.0319(18) 0.0000(13) 0.0026(14) 0.0072(13)
C21 0.0297(18) 0.0326(17) 0.0333(19) -0.0033(14) -0.0110(15) 0.0070(14)
C22 0.038(2) 0.041(2) 0.075(3) -0.015(2) 0.005(2) -0.0016(18)
C23 0.047(2) 0.045(2) 0.081(3) -0.013(2) -0.006(2) -0.007(2)
C24 0.060(3) 0.033(2) 0.050(2) -0.0059(16) -0.022(2) 0.0102(19)
C25 0.054(3) 0.044(2) 0.047(2) -0.0127(17) -0.012(2) 0.025(2)
C26 0.036(2) 0.041(2) 0.049(2) -0.0082(17) -0.0054(17) 0.0111(16)
C27 0.0317(18) 0.0316(17) 0.0297(18) -0.0005(13) -0.0010(14) 0.0012(14)
C28 0.0323(18) 0.0282(18) 0.042(2) 0.0015(14) -0.0026(16) -0.0018(14)
C29 0.039(2) 0.0291(18) 0.047(2) -0.0074(15) -0.0104(17) 0.0012(15)
C30 0.050(2) 0.045(2) 0.0278(18) -0.0041(15) -0.0093(16) 0.0057(17)
C31 0.044(2) 0.043(2) 0.036(2) 0.0038(15) 0.0047(17) -0.0040(17)
C32 0.0351(19) 0.041(2) 0.0366(19) 0.0024(16) -0.0008(15) -0.0069(17)
C33 0.0277(17) 0.0301(17) 0.0330(18) 0.0023(13) 0.0007(14) 0.0028(14)
C34 0.0320(18) 0.0346(18) 0.0279(17) -0.0005(13) 0.0008(14) 0.0029(15)
C35 0.0351(19) 0.0343(19) 0.039(2) 0.0042(15) -0.0003(16) 0.0012(15)
C36 0.044(2) 0.033(2) 0.045(2) -0.0052(15) -0.0012(17) 0.0053(16)
C37 0.047(2) 0.043(2) 0.0327(19) -0.0012(15) 0.0042(17) 0.0072(17)
C38 0.038(2) 0.0363(19) 0.0323(19) 0.0027(14) 0.0037(15) 0.0019(15)
C39 0.0376(19) 0.0237(16) 0.0301(17) -0.0007(13) -0.0059(15) -0.0009(14)
C40 0.071(3) 0.045(2) 0.038(2) -0.0019(17) 0.003(2) 0.019(2)
C41 0.091(4) 0.048(3) 0.034(2) -0.0036(18) 0.003(2) 0.012(2)
C42 0.068(3) 0.033(2) 0.034(2) 0.0020(15) -0.0179(19) -0.0066(19)
C43 0.043(2) 0.0318(18) 0.043(2) 0.0059(15) -0.0141(17) -0.0003(16)
C44 0.0350(19) 0.0310(18) 0.0341(19) 0.0003(14) -0.0052(15) -0.0015(15)
Cl1 0.0509(9) 0.0808(17) 0.162(2) 0.0365(18) 0.0035(11) 0.0032(13)
Cl2 0.0575(18) 0.096(3) 0.1302(19) 0.024(2) -0.0089(14) 0.0129(16)
C1S 0.099(8) 0.156(12) 0.38(2) 0.178(15) 0.068(12) 0.042(9)
Cl1D 0.0509(9) 0.0808(17) 0.162(2) 0.0365(18) 0.0035(11) 0.0032(13)
Cl2D 0.0575(18) 0.096(3) 0.1302(19) 0.024(2) -0.0089(14) 0.0129(16)
C1D 0.073(13) 0.056(9) 0.23(3) -0.057(13) -0.036(13) -0.003(9)

loop_
_atom_type_symbol
_atom_type_description
_atom_type_scat_dispersion_real
_atom_type_scat_dispersion_imag
_atom_type_scat_source
C C 0.0033 0.0016 'International Tables Vol C Tables 4.2.6.8 and 6.1.1.4'
H H 0.0000 0.0000 'International Tables Vol C Tables 4.2.6.8 and 6.1.1.4'
N N 0.0061 0.0033 'International Tables Vol C Tables 4.2.6.8 and 6.1.1.4'
O O 0.0106 0.0060 'International Tables Vol C Tables 4.2.6.8 and 6.1.1.4'
Cl Cl 0.1484 0.1585 'International Tables Vol C Tables 4.2.6.8 and 6.1.1.4'
Cu Cu 0.3201 1.2651 'International Tables Vol C Tables 4.2.6.8 and 6.1.1.4'

loop_
_geom_angle_atom_site_label_1
_geom_angle_atom_site_label_2
_geom_angle_atom_site_label_3
_geom_angle
N4 Cu1 N3 91.00(11)
N4 Cu1 N2 176.42(11)
N3 Cu1 N2 89.86(11)
N4 Cu1 N1 90.14(11)
N3 Cu1 N1 176.70(11)
N2 Cu1 N1 89.19(11)
C1 N1 C4 106.4(3)
C1 N1 Cu1 126.4(2)
C4 N1 Cu1 126.6(2)
C3 C2 C1 104.3(8)
C3 C2 H2 127.8
C1 C2 H2 127.8
C2 C3 C4 108.7(8)
C2 C3 H3 125.6
C4 C3 H3 125.6
O2A C1 N1 113.7(9)
O2A C1 C20 118.8(9)
N1 C1 C20 126.8(3)
O2A C1 C2 9.6(15)
N1 C1 C2 110.2(5)
C20 C1 C2 123.0(5)
O2A C1 C2B 16(2)
N1 C1 C2B 105.8(11)
C20 C1 C2B 127.3(12)
C2 C1 C2B 6.6(15)
C1 O2A C3A 114.2(19)
O3A C3A O2A 129(3)
O3A C3A C4 126(2)
O2A C3A C4 95(2)
O3B C4 N1 114.6(11)
O3B C4 C5 117.8(11)
N1 C4 C5 127.0(3)
O3B C4 C3 6.8(17)
N1 C4 C3 110.0(5)
C5 C4 C3 122.9(5)
O3B C4 C3A 14(3)
N1 C4 C3A 106.6(10)
C5 C4 C3A 126.3(11)
C3 C4 C3A 7.5(14)
O2B C2B O3B 126(3)
O2B C2B C1 133(3)
O3B C2B C1 96(2)
C4 O3B C2B 113(2)
C6 C5 C4 121.6(3)
C6 C5 C21 118.7(3)
C4 C5 C21 119.6(3)
C6 N2 C9 106.2(3)
C6 N2 Cu1 126.9(2)
C9 N2 Cu1 126.4(2)
C8 C7 C6 104.0(8)
C8 C7 H7 128.0
C6 C7 H7 128.0
C7 C8 C9 107.6(9)
C7 C8 H8 126.2
C9 C8 H8 126.2
O7B C6 N2 115.1(10)
O7B C6 C5 117.5(10)
N2 C6 C5 126.9(3)
O7B C6 C7 6(2)
N2 C6 C7 111.1(5)
C5 C6 C7 122.0(5)
O7B C6 C7A 16(2)
N2 C6 C7A 105.8(10)
C5 C6 C7A 127.0(11)
C7 C6 C7A 10.1(11)
O7A C7A O8A 128(3)
O7A C7A C6 126(2)
O8A C7A C6 96(2)
C9 O8A C7A 113(2)
O8A C9 N2 114.6(9)
O8A C9 C10 118.2(9)
N2 C9 C10 126.6(3)
O8A C9 C8 13(2)
N2 C9 C8 109.1(6)
C10 C9 C8 124.2(6)
O8A C9 C8B 7.8(18)
N2 C9 C8B 107.6(11)
C10 C9 C8B 125.5(12)
C8 C9 C8B 9(3)
C9 C10 C11 122.0(3)
C9 C10 C27 118.0(3)
C11 C10 C27 120.0(3)
C6 O7B C8B 115(2)
O8B C8B O7B 126(3)
O8B C8B C9 137(3)
O7B C8B C9 96(2)
C11 N3 C14 106.2(3)
C11 N3 Cu1 127.1(2)
C14 N3 Cu1 126.0(2)
N3 C11 C10 125.8(3)
N3 C11 C12 110.1(3)
C10 C11 C12 124.1(3)
C13 C12 C11 106.6(3)
C13 C12 H12 126.7
C11 C12 H12 126.7
C12 C13 C14 107.4(3)
C12 C13 H13 126.3
C14 C13 H13 126.3
N3 C14 C15 125.4(3)
N3 C14 C13 109.5(3)
C15 C14 C13 124.9(3)
C14 C15 C16 123.4(3)
C14 C15 C33 117.9(3)
C16 C15 C33 118.8(3)
C19 N4 C16 105.8(3)
C19 N4 Cu1 127.2(2)
C16 N4 Cu1 126.3(2)
N4 C16 C15 125.1(3)
N4 C16 C17 109.8(3)
C15 C16 C17 125.0(3)
C18 C17 C16 107.5(3)
C18 C17 H17 126.2
C16 C17 H17 126.2
C17 C18 C19 106.2(3)
C17 C18 H18 126.9
C19 C18 H18 126.9
N4 C19 C20 125.4(3)
N4 C19 C18 110.5(3)
C20 C19 C18 124.0(3)
C1 C20 C19 122.2(3)
C1 C20 C39 118.0(3)
C19 C20 C39 119.8(3)
C22 C21 C26 118.4(3)
C22 C21 C5 119.8(3)
C26 C21 C5 121.8(3)
C21 C22 C23 121.0(4)
C21 C22 H22 119.5
C23 C22 H22 119.5
C24 C23 C22 120.4(4)
C24 C23 H23 119.8
C22 C23 H23 119.8
C25 C24 C23 119.4(4)
C25 C24 H24 120.3
C23 C24 H24 120.3
C24 C25 C26 120.4(4)
C24 C25 H25 119.8
C26 C25 H25 119.8
C21 C26 C25 120.5(4)
C21 C26 H26 119.8
C25 C26 H26 119.8
C32 C27 C28 118.3(3)
C32 C27 C10 120.3(3)
C28 C27 C10 121.3(3)
C29 C28 C27 120.9(3)
C29 C28 H28 119.5
C27 C28 H28 119.5
C28 C29 C30 120.1(3)
C28 C29 H29 120.0
C30 C29 H29 120.0
C31 C30 C29 119.9(3)
C31 C30 H30 120.1
C29 C30 H30 120.1
C30 C31 C32 120.1(3)
C30 C31 H31 119.9
C32 C31 H31 119.9
C31 C32 C27 120.7(3)
C31 C32 H32 119.7
C27 C32 H32 119.7
C34 C33 C38 118.5(3)
C34 C33 C15 120.6(3)
C38 C33 C15 121.0(3)
C33 C34 C35 120.7(3)
C33 C34 H34 119.7
C35 C34 H34 119.7
C36 C35 C34 119.9(3)
C36 C35 H35 120.1
C34 C35 H35 120.1
C37 C36 C35 119.8(3)
C37 C36 H36 120.1
C35 C36 H36 120.1
C36 C37 C38 120.2(3)
C36 C37 H37 119.9
C38 C37 H37 119.9
C37 C38 C33 121.0(3)
C37 C38 H38 119.5
C33 C38 H38 119.5
C40 C39 C44 118.1(3)
C40 C39 C20 120.5(3)
C44 C39 C20 121.3(3)
C41 C40 C39 121.1(4)
C41 C40 H40 119.4
C39 C40 H40 119.4
C42 C41 C40 119.9(4)
C42 C41 H41 120.0
C40 C41 H41 120.0
C43 C42 C41 119.7(4)
C43 C42 H42 120.2
C41 C42 H42 120.2
C42 C43 C44 120.3(4)
C42 C43 H43 119.9
C44 C43 H43 119.9
C43 C44 C39 120.9(3)
C43 C44 H44 119.5
C39 C44 H44 119.5
Cl1 C1S Cl2 124.0(8)
Cl1 C1S H1S1 106.3
Cl2 C1S H1S1 106.3
Cl1 C1S H1S2 106.3
Cl2 C1S H1S2 106.3
H1S1 C1S H1S2 106.4
Cl2D C1D Cl1D 112.1(9)
Cl2D C1D H1D1 109.2
Cl1D C1D H1D1 109.2
Cl2D C1D H1D2 109.2
Cl1D C1D H1D2 109.2
H1D1 C1D H1D2 107.9

loop_
_geom_bond_atom_site_label_1
_geom_bond_atom_site_label_2
_geom_bond_distance
Cu1 N4 1.980(3)
Cu1 N3 1.987(3)
Cu1 N2 1.996(3)
Cu1 N1 1.996(3)
N1 C1 1.368(4)
N1 C4 1.373(4)
C2 C3 1.363(13)
C2 C1 1.480(10)
C2 H2 0.9500
C3 C4 1.429(10)
C3 H3 0.9500
C1 O2A 1.227(17)
C1 C20 1.386(5)
C1 C2B 1.62(2)
O2A C3A 1.44(2)
C3A O3A 1.05(3)
C3A C4 1.62(2)
C4 O3B 1.220(18)
C4 C5 1.383(5)
C2B O2B 1.05(3)
C2B O3B 1.44(2)
C5 C6 1.379(5)
C5 C21 1.502(5)
N2 C6 1.370(4)
N2 C9 1.371(4)
C7 C8 1.381(14)
C7 C6 1.457(11)
C7 H7 0.9500
C8 C9 1.440(12)
C8 H8 0.9500
C6 O7B 1.231(17)
C6 C7A 1.62(2)
C7A O7A 1.04(3)
C7A O8A 1.44(2)
O8A C9 1.220(17)
C9 C10 1.389(5)
C9 C8B 1.62(2)
C10 C11 1.403(5)
C10 C27 1.486(5)
O7B C8B 1.44(2)
C8B O8B 1.06(3)
N3 C11 1.369(4)
N3 C14 1.380(4)
C11 C12 1.443(5)
C12 C13 1.355(5)
C12 H12 0.9500
C13 C14 1.437(4)
C13 H13 0.9500
C14 C15 1.395(5)
C15 C16 1.400(5)
C15 C33 1.503(5)
N4 C19 1.374(4)
N4 C16 1.383(4)
C16 C17 1.433(5)
C17 C18 1.365(5)
C17 H17 0.9500
C18 C19 1.440(4)
C18 H18 0.9500
C19 C20 1.412(4)
C20 C39 1.489(5)
C21 C22 1.376(5)
C21 C26 1.383(5)
C22 C23 1.384(5)
C22 H22 0.9500
C23 C24 1.372(6)
C23 H23 0.9500
C24 C25 1.368(6)
C24 H24 0.9500
C25 C26 1.391(5)
C25 H25 0.9500
C26 H26 0.9500
C27 C32 1.394(5)
C27 C28 1.397(5)
C28 C29 1.376(5)
C28 H28 0.9500
C29 C30 1.387(5)
C29 H29 0.9500
C30 C31 1.379(5)
C30 H30 0.9500
C31 C32 1.385(5)
C31 H31 0.9500
C32 H32 0.9500
C33 C34 1.387(5)
C33 C38 1.393(5)
C34 C35 1.399(5)
C34 H34 0.9500
C35 C36 1.386(5)
C35 H35 0.9500
C36 C37 1.379(5)
C36 H36 0.9500
C37 C38 1.386(5)
C37 H37 0.9500
C38 H38 0.9500
C39 C40 1.386(5)
C39 C44 1.390(5)
C40 C41 1.385(6)
C40 H40 0.9500
C41 C42 1.379(6)
C41 H41 0.9500
C42 C43 1.376(5)
C42 H42 0.9500
C43 C44 1.381(5)
C43 H43 0.9500
C44 H44 0.9500
Cl1 C1S 1.606(9)
Cl2 C1S 1.669(10)
C1S H1S1 0.9900
C1S H1S2 0.9900
Cl1D C1D 1.742(12)
Cl2D C1D 1.737(12)
C1D H1D1 0.9900
C1D H1D2 0.9900

loop_
_geom_torsion_atom_site_label_1
_geom_torsion_atom_site_label_2
_geom_torsion_atom_site_label_3
_geom_torsion_atom_site_label_4
_geom_torsion
N4 Cu1 N1 C1 -6.8(3)
N3 Cu1 N1 C1 103.5(19)
N2 Cu1 N1 C1 176.8(3)
N4 Cu1 N1 C4 -176.7(3)
N3 Cu1 N1 C4 -66(2)
N2 Cu1 N1 C4 6.8(3)
C1 C2 C3 C4 5.5(14)
C4 N1 C1 O2A -4.9(13)
Cu1 N1 C1 O2A -176.6(12)
C4 N1 C1 C20 -175.2(3)
Cu1 N1 C1 C20 13.2(5)
C4 N1 C1 C2 4.7(7)
Cu1 N1 C1 C2 -166.9(7)
C4 N1 C1 C2B 9.9(18)
Cu1 N1 C1 C2B -161.7(18)
C3 C2 C1 O2A 107(9)
C3 C2 C1 N1 -6.5(12)
C3 C2 C1 C20 173.5(8)
C3 C2 C1 C2B -55(12)
N1 C1 O2A C3A 18(2)
C20 C1 O2A C3A -170.6(17)
C2 C1 O2A C3A -52(7)
C2B C1 O2A C3A -45(7)
C1 O2A C3A O3A -166(3)
C1 O2A C3A C4 -20(3)
C1 N1 C4 O3B 4(2)
Cu1 N1 C4 O3B 176(2)
C1 N1 C4 C5 175.1(3)
Cu1 N1 C4 C5 -13.3(5)
C1 N1 C4 C3 -1.2(7)
Cu1 N1 C4 C3 170.4(6)
C1 N1 C4 C3A -8.3(13)
Cu1 N1 C4 C3A 163.3(13)
C2 C3 C4 O3B -136(18)
C2 C3 C4 N1 -3.0(12)
C2 C3 C4 C5 -179.5(8)
C2 C3 C4 C3A 61(11)
O3A C3A C4 O3B 37(8)
O2A C3A C4 O3B -110(12)
O3A C3A C4 N1 163(3)
O2A C3A C4 N1 16(2)
O3A C3A C4 C5 -20(4)
O2A C3A C4 C5 -167.2(12)
O3A C3A C4 C3 46(9)
O2A C3A C4 C3 -102(12)
O2A C1 C2B O2B -51(6)
N1 C1 C2B O2B -173(5)
C20 C1 C2B O2B 12(6)
C2 C1 C2B O2B -40(9)
O2A C1 C2B O3B 104(9)
N1 C1 C2B O3B -18(3)
C20 C1 C2B O3B 167(2)
C2 C1 C2B O3B 115(14)
N1 C4 O3B C2B -19(4)
C5 C4 O3B C2B 170(3)
C3 C4 O3B C2B 30(15)
C3A C4 O3B C2B 39(8)
O2B C2B O3B C4 179(4)
C1 C2B O3B C4 22(4)
O3B C4 C5 C6 177(3)
N1 C4 C5 C6 5.9(5)
C3 C4 C5 C6 -178.2(7)
C3A C4 C5 C6 -170.1(15)
O3B C4 C5 C21 -6(3)
N1 C4 C5 C21 -176.6(3)
C3 C4 C5 C21 -0.7(8)
C3A C4 C5 C21 7.5(16)
N4 Cu1 N2 C6 -74.0(18)
N3 Cu1 N2 C6 -177.8(3)
N1 Cu1 N2 C6 5.3(3)
N4 Cu1 N2 C9 96.5(17)
N3 Cu1 N2 C9 -7.4(3)
N1 Cu1 N2 C9 175.8(3)
C6 C7 C8 C9 13(3)
C9 N2 C6 O7B 3(2)
Cu1 N2 C6 O7B 175(2)
C9 N2 C6 C5 174.5(3)
Cu1 N2 C6 C5 -13.4(5)
C9 N2 C6 C7 -2.3(9)
Cu1 N2 C6 C7 169.8(9)
C9 N2 C6 C7A -11.4(11)
Cu1 N2 C6 C7A 160.6(11)
C4 C5 C6 O7B 180(2)
C21 C5 C6 O7B 2(2)
C4 C5 C6 N2 8.2(5)
C21 C5 C6 N2 -169.3(3)
C4 C5 C6 C7 -175.3(10)
C21 C5 C6 C7 7.2(11)
C4 C5 C6 C7A -164.6(13)
C21 C5 C6 C7A 17.9(14)
C8 C7 C6 O7B -140(21)
C8 C7 C6 N2 -7(2)
C8 C7 C6 C5 176.0(16)
C8 C7 C6 C7A 53(7)
O7B C6 C7A O7A 37(6)
N2 C6 C7A O7A 165(3)
C5 C6 C7A O7A -21(4)
C7 C6 C7A O7A 42(6)
O7B C6 C7A O8A -109(9)
N2 C6 C7A O8A 19(2)
C5 C6 C7A O8A -167.1(13)
C7 C6 C7A O8A -104(8)
O7A C7A O8A C9 -166(3)
C6 C7A O8A C9 -22(3)
C7A O8A C9 N2 17(3)
C7A O8A C9 C10 -171.1(16)
C7A O8A C9 C8 -50(6)
C7A O8A C9 C8B -10(16)
C6 N2 C9 O8A -2.4(15)
Cu1 N2 C9 O8A -174.5(14)
C6 N2 C9 C10 -173.0(3)
Cu1 N2 C9 C10 14.9(5)
C6 N2 C9 C8 10.5(15)
Cu1 N2 C9 C8 -161.6(14)
C6 N2 C9 C8B 1.4(19)
Cu1 N2 C9 C8B -170.7(19)
C7 C8 C9 O8A 102(8)
C7 C8 C9 N2 -15(3)
C7 C8 C9 C10 168.1(14)
C7 C8 C9 C8B 66(9)
O8A C9 C10 C11 -176.9(15)
N2 C9 C10 C11 -6.6(5)
C8 C9 C10 C11 169.4(17)
C8B C9 C10 C11 180(2)
O8A C9 C10 C27 6.4(15)
N2 C9 C10 C27 176.7(3)
C8 C9 C10 C27 -7.3(17)
C8B C9 C10 C27 3(2)
N2 C6 O7B C8B -6(4)
C5 C6 O7B C8B -179(3)
C7 C6 O7B C8B 43(17)
C7A C6 O7B C8B 51(7)
C6 O7B C8B O8B -179(4)
C6 O7B C8B C9 6(4)
O8A C9 C8B O8B -25(14)
N2 C9 C8B O8B -179(5)
C10 C9 C8B O8B -4(7)
C8 C9 C8B O8B 80(9)
O8A C9 C8B O7B 149(19)
N2 C9 C8B O7B -4(3)
C10 C9 C8B O7B 170(2)
C8 C9 C8B O7B -105(11)
N4 Cu1 N3 C11 176.6(3)
N2 Cu1 N3 C11 -6.9(3)
N1 Cu1 N3 C11 66(2)
N4 Cu1 N3 C14 7.9(3)
N2 Cu1 N3 C14 -175.6(3)
N1 Cu1 N3 C14 -102.3(19)
C14 N3 C11 C10 -173.5(3)
Cu1 N3 C11 C10 16.0(5)
C14 N3 C11 C12 3.6(3)
Cu1 N3 C11 C12 -166.9(2)
C9 C10 C11 N3 -9.7(5)
C27 C10 C11 N3 167.0(3)
C9 C10 C11 C12 173.6(3)
C27 C10 C11 C12 -9.7(5)
N3 C11 C12 C13 -1.8(4)
C10 C11 C12 C13 175.3(3)
C11 C12 C13 C14 -0.7(4)
C11 N3 C14 C15 172.5(3)
Cu1 N3 C14 C15 -16.8(5)
C11 N3 C14 C13 -4.0(3)
Cu1 N3 C14 C13 166.6(2)
C12 C13 C14 N3 3.0(4)
C12 C13 C14 C15 -173.6(3)
N3 C14 C15 C16 8.8(5)
C13 C14 C15 C16 -175.1(3)
N3 C14 C15 C33 -170.7(3)
C13 C14 C15 C33 5.3(5)
N3 Cu1 N4 C19 177.3(3)
N2 Cu1 N4 C19 73.5(18)
N1 Cu1 N4 C19 -5.8(3)
N3 Cu1 N4 C16 7.6(3)
N2 Cu1 N4 C16 -96.2(17)
N1 Cu1 N4 C16 -175.5(3)
C19 N4 C16 C15 171.9(3)
Cu1 N4 C16 C15 -16.6(4)
C19 N4 C16 C17 -3.9(3)
Cu1 N4 C16 C17 167.5(2)
C14 C15 C16 N4 8.8(5)
C33 C15 C16 N4 -171.7(3)
C14 C15 C16 C17 -176.0(3)
C33 C15 C16 C17 3.6(5)
N4 C16 C17 C18 3.0(4)
C15 C16 C17 C18 -172.9(3)
C16 C17 C18 C19 -0.8(4)
C16 N4 C19 C20 -174.6(3)
Cu1 N4 C19 C20 14.0(5)
C16 N4 C19 C18 3.5(3)
Cu1 N4 C19 C18 -167.9(2)
C17 C18 C19 N4 -1.7(4)
C17 C18 C19 C20 176.5(3)
O2A C1 C20 C19 -175.3(13)
N1 C1 C20 C19 -5.5(5)
C2 C1 C20 C19 174.6(8)
C2B C1 C20 C19 168(2)
O2A C1 C20 C39 7.8(14)
N1 C1 C20 C39 177.6(3)
C2 C1 C20 C39 -2.3(8)
C2B C1 C20 C39 -9(2)
N4 C19 C20 C1 -8.8(5)
C18 C19 C20 C1 173.4(3)
N4 C19 C20 C39 168.0(3)
C18 C19 C20 C39 -9.8(5)
C6 C5 C21 C22 90.4(4)
C4 C5 C21 C22 -87.2(4)
C6 C5 C21 C26 -88.5(4)
C4 C5 C21 C26 93.9(4)
C26 C21 C22 C23 -0.2(6)
C5 C21 C22 C23 -179.1(4)
C21 C22 C23 C24 -1.0(7)
C22 C23 C24 C25 1.2(7)
C23 C24 C25 C26 -0.3(6)
C22 C21 C26 C25 1.2(6)
C5 C21 C26 C25 -179.9(3)
C24 C25 C26 C21 -1.0(6)
C9 C10 C27 C32 118.1(4)
C11 C10 C27 C32 -58.7(5)
C9 C10 C27 C28 -58.2(4)
C11 C10 C27 C28 125.0(4)
C32 C27 C28 C29 -2.7(5)
C10 C27 C28 C29 173.7(3)
C27 C28 C29 C30 1.2(5)
C28 C29 C30 C31 1.6(5)
C29 C30 C31 C32 -2.8(6)
C30 C31 C32 C27 1.3(6)
C28 C27 C32 C31 1.4(5)
C10 C27 C32 C31 -175.0(3)
C14 C15 C33 C34 56.8(4)
C16 C15 C33 C34 -122.8(4)
C14 C15 C33 C38 -122.3(4)
C16 C15 C33 C38 58.1(4)
C38 C33 C34 C35 -0.4(5)
C15 C33 C34 C35 -179.5(3)
C33 C34 C35 C36 0.0(5)
C34 C35 C36 C37 0.1(6)
C35 C36 C37 C38 0.1(6)
C36 C37 C38 C33 -0.5(6)
C34 C33 C38 C37 0.7(5)
C15 C33 C38 C37 179.7(3)
C1 C20 C39 C40 114.4(4)
C19 C20 C39 C40 -62.5(5)
C1 C20 C39 C44 -61.6(4)
C19 C20 C39 C44 121.4(4)
C44 C39 C40 C41 0.1(6)
C20 C39 C40 C41 -176.0(4)
C39 C40 C41 C42 0.8(7)
C40 C41 C42 C43 -1.0(7)
C41 C42 C43 C44 0.4(6)
C42 C43 C44 C39 0.6(5)
C40 C39 C44 C43 -0.8(5)
C20 C39 C44 C43 175.3(3)
